data_7152718
loop_
_publ_author_name
'Gal\'an, Elena'
'Andreu, Raquel'
'Gar\'in, Javier'
'Orduna, Jes\'us'
'Villacampa, Bel\'en'
'Diosdado, Beatriz E.'

_publ_section_title
;
 Cycloaddition reactions of polyenic donor-\p-acceptor systems with an
 electron-rich alkyne: access to new chromophores with second-order
 optical nonlinearities.
;
_journal_issue 43
_journal_name_full 'Organic &amp; biomolecular chemistry'
_journal_page_first 8684
_journal_page_last 8691
_journal_paper_doi 10.1039/c2ob26515j
_journal_volume 10
_journal_year 2012
_chemical_formula_moiety 'C37 H38 N4 O'
_chemical_formula_sum 'C37 H38 N4 O'
_chemical_formula_weight 554.71
_chemical_name_systematic
'(3E,5Z)-7-(2,6-Di-tert-butyl-4H-pyran-4-ylidene)-6-(4-(dimethylamino)phenyl)2-phenylhepta-1,3,5-triene-1,1,3-tricarbonitrile '
_space_group_IT_number 14
_symmetry_cell_setting monoclinic
_symmetry_Int_Tables_number 14
_symmetry_space_group_name_Hall '-P 2ybc'
_symmetry_space_group_name_H-M 'P 1 21/c 1'
_atom_sites_solution_hydrogens geom
_atom_sites_solution_primary direct
_atom_sites_solution_secondary difmap
_audit_creation_method SHELXL-97
_audit_update_record
;
2011-04-18 # Formatted by publCIF
;
_cell_angle_alpha 90.00
_cell_angle_beta 106.763(6)
_cell_angle_gamma 90.00
_cell_formula_units_Z 4
_cell_length_a 9.8471(5)
_cell_length_b 28.4321(15)
_cell_length_c 11.7509(8)
_cell_measurement_reflns_used 3163
_cell_measurement_temperature 150(1)
_cell_measurement_theta_max 28.8017
_cell_measurement_theta_min 3.0414
_cell_volume 3150.1(3)
_computing_cell_refinement
;
CrysAlisPro, Oxford Diffraction Ltd.,
Version 1.171.34.44 (release 25-10-2010 CrysAlis171 .NET)
(compiled Oct 25 2010,18:11:34)
;
_computing_data_collection
;
CrysAlisPro, Oxford Diffraction Ltd.,
Version 1.171.34.44 (release 25-10-2010 CrysAlis171 .NET)
(compiled Oct 25 2010,18:11:34)
;
_computing_data_reduction
;
CrysAlisPro, Oxford Diffraction Ltd.,
Version 1.171.34.44 (release 25-10-2010 CrysAlis171 .NET)
(compiled Oct 25 2010,18:11:34)
;
_computing_molecular_graphics Mercury
_computing_publication_material 'Shelxl-97 (Sheldrick, 2008)'
_computing_structure_refinement 'SHELXL-97 (Sheldrick, 2008)'
_computing_structure_solution
;
<i>SHELXTL/PC</i>, <i>SHELXL93</i>, <i>SHELXL97</i>, <i>SHELXS97</i>]#
;
_diffrn_ambient_temperature 150(1)
_diffrn_detector_area_resol_mean 16.3990
_diffrn_measured_fraction_theta_full 0.982
_diffrn_measured_fraction_theta_max 0.903
_diffrn_measurement_device_type 'Xcalibur, Sapphire3'
_diffrn_measurement_method \w-scans
_diffrn_radiation_monochromator graphite
_diffrn_radiation_type MoK\a
_diffrn_radiation_wavelength 0.71073
_diffrn_reflns_av_R_equivalents 0.0914
_diffrn_reflns_av_sigmaI/netI 0.1404
_diffrn_reflns_limit_h_max 12
_diffrn_reflns_limit_h_min -12
_diffrn_reflns_limit_k_max 36
_diffrn_reflns_limit_k_min -38
_diffrn_reflns_limit_l_max 15
_diffrn_reflns_limit_l_min -15
_diffrn_reflns_number 24720
_diffrn_reflns_theta_full 27.50
_diffrn_reflns_theta_max 28.87
_diffrn_reflns_theta_min 3.05
_diffrn_source 'Enhance (Mo) X-ray Source'
_exptl_absorpt_coefficient_mu 0.071
_exptl_absorpt_correction_T_max 1.00000
_exptl_absorpt_correction_T_min 0.97650
_exptl_absorpt_correction_type multi-scan
_exptl_absorpt_process_details
;
CrysAlisPro, Oxford Diffraction Ltd.,
Version 1.171.34.44 (release 25-10-2010 CrysAlis171 .NET)
(compiled Oct 25 2010,18:11:34)
Multi-scan absorption correction using spherical harmonics,
implemented in SCALE3 ABSPACK scaling algorithm.
;
_exptl_crystal_colour blue
_exptl_crystal_density_diffrn 1.170
_exptl_crystal_density_method 'not measured'
_exptl_crystal_description plate
_exptl_crystal_F_000 1184
_exptl_crystal_recrystallization_method 'diffusion of hexane into a solution of CHCl3 at r.t.'
_exptl_crystal_size_max 0.29
_exptl_crystal_size_mid 0.24
_exptl_crystal_size_min 0.04
_refine_diff_density_max 0.218
_refine_diff_density_min -0.221
_refine_diff_density_rms 0.050
_refine_ls_extinction_method none
_refine_ls_goodness_of_fit_ref 0.984
_refine_ls_hydrogen_treatment constr
_refine_ls_matrix_type full
_refine_ls_number_parameters 387
_refine_ls_number_reflns 7462
_refine_ls_number_restraints 0
_refine_ls_restrained_S_all 0.984
_refine_ls_R_factor_all 0.1690
_refine_ls_R_factor_gt 0.0685
_refine_ls_shift/su_max 0.000
_refine_ls_shift/su_mean 0.000
_refine_ls_structure_factor_coef Fsqd
_refine_ls_weighting_details 'calc w=1/[\s^2^(Fo^2^)+(0.0229P)^2^+0.0000P] where P=(Fo^2^+2Fc^2^)/3'
_refine_ls_weighting_scheme calc
_refine_ls_wR_factor_gt 0.0916
_refine_ls_wR_factor_ref 0.1209
_reflns_number_gt 3573
_reflns_number_total 7462
_reflns_threshold_expression >2\s(I)
_cod_data_source_file c2ob26515j.txt
_cod_data_source_block 7c
_cod_original_sg_symbol_H-M 'P 21/c'
_cod_database_code 7152718

loop_
_symmetry_equiv_pos_as_xyz
'x, y, z'
'-x, y+1/2, -z+1/2'
'-x, -y, -z'
'x, -y-1/2, z-1/2'

loop_
_atom_site_label
_atom_site_type_symbol
_atom_site_fract_x
_atom_site_fract_y
_atom_site_fract_z
_atom_site_U_iso_or_equiv
_atom_site_adp_type
_atom_site_occupancy
_atom_site_symmetry_multiplicity
_atom_site_calc_flag
_atom_site_refinement_flags
O1 O 0.42100(15) 0.72087(5) 0.30583(13) 0.0274(4) Uani 1 1 d .
C1 C 0.2818(2) 0.71088(8) 0.2887(2) 0.0236(6) Uani 1 1 d .
C2 C 0.2431(2) 0.67561(8) 0.3487(2) 0.0255(6) Uani 1 1 d .
H2 H 0.1449 0.6691 0.3345 0.031 Uiso 1 1 calc R
C3 C 0.3437(2) 0.64746(8) 0.43319(19) 0.0226(6) Uani 1 1 d .
C4 C 0.4881(2) 0.65981(8) 0.4464(2) 0.0251(6) Uani 1 1 d .
H4 H 0.5615 0.6427 0.5010 0.030 Uiso 1 1 calc R
C5 C 0.5227(2) 0.69493(8) 0.3835(2) 0.0236(6) Uani 1 1 d .
C6 C 0.1882(2) 0.74165(9) 0.1942(2) 0.0294(6) Uani 1 1 d .
C7 C 0.1940(3) 0.72311(11) 0.0739(2) 0.0626(10) Uani 1 1 d .
H7A H 0.2922 0.7237 0.0704 0.094 Uiso 1 1 calc R
H7B H 0.1351 0.7430 0.0105 0.094 Uiso 1 1 calc R
H7C H 0.1584 0.6907 0.0634 0.094 Uiso 1 1 calc R
C8 C 0.2417(3) 0.79242(8) 0.2100(2) 0.0426(8) Uani 1 1 d .
H8A H 0.2475 0.8032 0.2905 0.064 Uiso 1 1 calc R
H8B H 0.1760 0.8126 0.1518 0.064 Uiso 1 1 calc R
H8C H 0.3359 0.7940 0.1977 0.064 Uiso 1 1 calc R
C9 C 0.0363(2) 0.74034(9) 0.2015(2) 0.0485(8) Uani 1 1 d .
H9A H -0.0020 0.7085 0.1836 0.073 Uiso 1 1 calc R
H9B H -0.0219 0.7625 0.1439 0.073 Uiso 1 1 calc R
H9C H 0.0350 0.7492 0.2818 0.073 Uiso 1 1 calc R
C10 C 0.6683(2) 0.71203(8) 0.3859(2) 0.0254(6) Uani 1 1 d .
C11 C 0.7821(2) 0.67713(9) 0.4505(3) 0.0471(8) Uani 1 1 d .
H11A H 0.7807 0.6740 0.5332 0.071 Uiso 1 1 calc R
H11B H 0.8754 0.6885 0.4486 0.071 Uiso 1 1 calc R
H11C H 0.7633 0.6464 0.4112 0.071 Uiso 1 1 calc R
C12 C 0.6751(3) 0.71889(11) 0.2585(2) 0.0523(8) Uani 1 1 d .
H12A H 0.6524 0.6891 0.2150 0.079 Uiso 1 1 calc R
H12B H 0.7707 0.7289 0.2600 0.079 Uiso 1 1 calc R
H12C H 0.6064 0.7430 0.2191 0.079 Uiso 1 1 calc R
C13 C 0.6938(3) 0.75957(8) 0.4487(2) 0.0391(7) Uani 1 1 d .
H13A H 0.6186 0.7815 0.4082 0.059 Uiso 1 1 calc R
H13B H 0.7859 0.7720 0.4466 0.059 Uiso 1 1 calc R
H13C H 0.6934 0.7557 0.5314 0.059 Uiso 1 1 calc R
C14 C 0.2950(2) 0.61009(8) 0.4877(2) 0.0249(6) Uani 1 1 d .
H14 H 0.1949 0.6061 0.4646 0.030 Uiso 1 1 calc R
C15 C 0.3715(2) 0.57755(8) 0.5714(2) 0.0208(5) Uani 1 1 d .
C16 C 0.3026(2) 0.53860(8) 0.6026(2) 0.0239(6) Uani 1 1 d .
H16 H 0.2055 0.5333 0.5619 0.029 Uiso 1 1 calc R
C17 C 0.3719(2) 0.50781(8) 0.6906(2) 0.0227(6) Uani 1 1 d .
H17 H 0.4686 0.5149 0.7288 0.027 Uiso 1 1 calc R
C18 C 0.3194(2) 0.46736(8) 0.7318(2) 0.0221(5) Uani 1 1 d .
C19 C 0.4081(2) 0.43949(8) 0.8237(2) 0.0229(6) Uani 1 1 d .
C20 C 0.3644(2) 0.40394(8) 0.8848(2) 0.0267(6) Uani 1 1 d .
C21 C 0.5263(2) 0.58273(8) 0.6286(2) 0.0206(5) Uani 1 1 d .
C22 C 0.6233(2) 0.55663(8) 0.5890(2) 0.0273(6) Uani 1 1 d .
H22 H 0.5894 0.5344 0.5268 0.033 Uiso 1 1 calc R
C23 C 0.7669(2) 0.56218(8) 0.6377(2) 0.0282(6) Uani 1 1 d .
H23 H 0.8303 0.5445 0.6071 0.034 Uiso 1 1 calc R
C24 C 0.8214(2) 0.59349(8) 0.7318(2) 0.0270(6) Uani 1 1 d .
C25 C 0.7231(2) 0.61860(8) 0.7733(2) 0.0297(6) Uani 1 1 d .
H25 H 0.7563 0.6397 0.8381 0.036 Uiso 1 1 calc R
C26 C 0.5790(2) 0.61352(8) 0.7222(2) 0.0284(6) Uani 1 1 d .
H26 H 0.5150 0.6314 0.7517 0.034 Uiso 1 1 calc R
N1 N 0.9658(2) 0.59910(8) 0.78104(18) 0.0364(6) Uani 1 1 d .
C27 C 1.0604(2) 0.58293(10) 0.7156(2) 0.0409(7) Uani 1 1 d .
H27A H 1.0531 0.5487 0.7069 0.061 Uiso 1 1 calc R
H27B H 1.1581 0.5915 0.7587 0.061 Uiso 1 1 calc R
H27C H 1.0342 0.5976 0.6368 0.061 Uiso 1 1 calc R
C28 C 1.0185(2) 0.63434(9) 0.8719(2) 0.0373(7) Uani 1 1 d .
H28A H 0.9888 0.6656 0.8389 0.056 Uiso 1 1 calc R
H28B H 1.1223 0.6329 0.8996 0.056 Uiso 1 1 calc R
H28C H 0.9800 0.6284 0.9387 0.056 Uiso 1 1 calc R
C29 C 0.1734(3) 0.45546(8) 0.6745(2) 0.0272(6) Uani 1 1 d .
N2 N 0.0579(2) 0.44777(8) 0.6241(2) 0.0456(7) Uani 1 1 d .
C30 C 0.5643(2) 0.44791(8) 0.8560(2) 0.0244(6) Uani 1 1 d .
C31 C 0.6371(2) 0.44015(8) 0.7725(2) 0.0302(6) Uani 1 1 d .
H31 H 0.5867 0.4305 0.6944 0.036 Uiso 1 1 calc R
C32 C 0.7816(3) 0.44635(9) 0.8023(2) 0.0385(7) Uani 1 1 d .
H32 H 0.8310 0.4402 0.7453 0.046 Uiso 1 1 calc R
C33 C 0.8547(3) 0.46145(9) 0.9147(3) 0.0417(7) Uani 1 1 d .
H33 H 0.9545 0.4658 0.9350 0.050 Uiso 1 1 calc R
C34 C 0.7837(3) 0.47019(9) 0.9978(2) 0.0389(7) Uani 1 1 d .
H34 H 0.8342 0.4812 1.0747 0.047 Uiso 1 1 calc R
C35 C 0.6384(2) 0.46292(8) 0.9689(2) 0.0318(6) Uani 1 1 d .
H35 H 0.5898 0.4683 1.0268 0.038 Uiso 1 1 calc R
C36 C 0.2201(3) 0.39164(9) 0.8729(2) 0.0342(7) Uani 1 1 d .
N3 N 0.1064(2) 0.37981(8) 0.8665(2) 0.0517(7) Uani 1 1 d .
C37 C 0.4662(3) 0.37481(9) 0.9671(2) 0.0335(7) Uani 1 1 d .
N4 N 0.5452(2) 0.35111(8) 1.0324(2) 0.0476(7) Uani 1 1 d .

loop_
_atom_site_aniso_label
_atom_site_aniso_U_11
_atom_site_aniso_U_22
_atom_site_aniso_U_33
_atom_site_aniso_U_23
_atom_site_aniso_U_13
_atom_site_aniso_U_12
O1 0.0229(10) 0.0288(10) 0.0283(10) 0.0042(8) 0.0038(7) -0.0014(8)
C1 0.0191(13) 0.0249(14) 0.0245(14) -0.0020(11) 0.0025(11) -0.0018(11)
C2 0.0188(13) 0.0301(14) 0.0264(15) 0.0014(12) 0.0047(11) -0.0027(11)
C3 0.0216(14) 0.0266(14) 0.0189(14) -0.0020(11) 0.0045(10) -0.0003(11)
C4 0.0232(14) 0.0243(14) 0.0261(15) 0.0036(12) 0.0040(11) 0.0003(11)
C5 0.0219(14) 0.0249(14) 0.0238(14) -0.0021(12) 0.0060(11) 0.0028(11)
C6 0.0284(15) 0.0289(15) 0.0273(15) 0.0040(12) 0.0020(12) -0.0028(12)
C7 0.088(2) 0.061(2) 0.0285(18) 0.0008(17) 0.0016(17) 0.0134(19)
C8 0.0374(17) 0.0315(16) 0.0515(19) 0.0096(14) 0.0009(14) 0.0025(13)
C9 0.0282(16) 0.0469(18) 0.059(2) 0.0176(16) -0.0053(14) -0.0006(13)
C10 0.0221(14) 0.0277(14) 0.0278(15) -0.0018(12) 0.0096(11) -0.0032(11)
C11 0.0246(15) 0.0347(16) 0.082(2) 0.0074(16) 0.0147(15) -0.0006(13)
C12 0.0369(18) 0.086(2) 0.0398(18) -0.0103(17) 0.0195(14) -0.0130(16)
C13 0.0365(16) 0.0317(15) 0.0480(19) -0.0059(14) 0.0105(13) -0.0056(13)
C14 0.0179(13) 0.0274(14) 0.0289(15) 0.0027(12) 0.0061(11) -0.0009(11)
C15 0.0207(13) 0.0242(13) 0.0190(13) -0.0044(11) 0.0080(10) 0.0007(11)
C16 0.0189(13) 0.0246(14) 0.0282(15) -0.0027(12) 0.0066(11) -0.0008(11)
C17 0.0203(13) 0.0266(14) 0.0228(14) -0.0034(11) 0.0087(10) 0.0022(11)
C18 0.0201(13) 0.0221(13) 0.0236(14) -0.0006(11) 0.0055(10) -0.0006(10)
C19 0.0262(14) 0.0225(13) 0.0209(14) -0.0041(11) 0.0083(11) 0.0005(11)
C20 0.0261(15) 0.0270(14) 0.0282(15) 0.0025(12) 0.0095(11) 0.0007(11)
C21 0.0200(13) 0.0210(13) 0.0219(14) 0.0038(11) 0.0079(10) 0.0003(10)
C22 0.0245(14) 0.0271(14) 0.0298(15) -0.0055(12) 0.0073(11) -0.0013(11)
C23 0.0237(14) 0.0288(14) 0.0348(16) -0.0073(13) 0.0130(12) 0.0027(11)
C24 0.0199(14) 0.0314(15) 0.0294(15) -0.0024(12) 0.0069(11) -0.0002(11)
C25 0.0282(15) 0.0319(15) 0.0285(15) -0.0119(12) 0.0077(12) -0.0011(12)
C26 0.0244(14) 0.0341(15) 0.0275(15) -0.0058(12) 0.0086(11) 0.0059(12)
N1 0.0189(12) 0.0503(15) 0.0393(14) -0.0167(12) 0.0071(10) -0.0042(10)
C27 0.0245(15) 0.0544(19) 0.0459(19) -0.0095(15) 0.0132(13) 0.0001(13)
C28 0.0253(15) 0.0440(17) 0.0409(18) -0.0101(14) 0.0068(12) -0.0061(13)
C29 0.0284(15) 0.0248(14) 0.0308(16) 0.0027(12) 0.0122(12) -0.0009(12)
N2 0.0290(14) 0.0524(16) 0.0493(16) 0.0091(13) 0.0018(12) -0.0092(12)
C30 0.0220(14) 0.0214(13) 0.0289(15) -0.0003(12) 0.0059(11) 0.0004(11)
C31 0.0252(15) 0.0323(15) 0.0322(16) -0.0040(13) 0.0068(12) -0.0012(12)
C32 0.0276(16) 0.0447(18) 0.0471(19) -0.0095(15) 0.0170(13) -0.0010(13)
C33 0.0241(15) 0.0418(18) 0.055(2) -0.0058(16) 0.0047(14) -0.0029(13)
C34 0.0322(16) 0.0432(17) 0.0354(17) -0.0062(14) 0.0005(13) -0.0050(13)
C35 0.0302(15) 0.0334(15) 0.0304(16) -0.0028(13) 0.0068(12) -0.0003(12)
C36 0.0357(17) 0.0321(16) 0.0375(17) 0.0082(13) 0.0149(13) -0.0013(13)
N3 0.0408(15) 0.0535(17) 0.0684(19) 0.0150(14) 0.0278(13) -0.0017(13)
C37 0.0347(16) 0.0356(16) 0.0316(17) 0.0013(14) 0.0117(13) -0.0050(13)
N4 0.0467(15) 0.0479(16) 0.0465(16) 0.0156(13) 0.0105(12) 0.0041(12)

loop_
_atom_type_symbol
_atom_type_description
_atom_type_scat_dispersion_real
_atom_type_scat_dispersion_imag
_atom_type_scat_source
C C 0.0033 0.0016 'International Tables Vol C Tables 4.2.6.8 and 6.1.1.4'
H H 0.0000 0.0000 'International Tables Vol C Tables 4.2.6.8 and 6.1.1.4'
N N 0.0061 0.0033 'International Tables Vol C Tables 4.2.6.8 and 6.1.1.4'
O O 0.0106 0.0060 'International Tables Vol C Tables 4.2.6.8 and 6.1.1.4'

loop_
_geom_angle_atom_site_label_1
_geom_angle_atom_site_label_2
_geom_angle_atom_site_label_3
_geom_angle
C1 O1 C5 120.15(18)
C2 C1 O1 120.4(2)
C2 C1 C6 128.1(2)
O1 C1 C6 111.4(2)
C1 C2 C3 122.6(2)
C1 C2 H2 118.7
C3 C2 H2 118.7
C14 C3 C2 119.0(2)
C14 C3 C4 126.9(2)
C2 C3 C4 114.0(2)
C5 C4 C3 121.7(2)
C5 C4 H4 119.2
C3 C4 H4 119.2
C4 C5 O1 121.2(2)
C4 C5 C10 128.3(2)
O1 C5 C10 110.5(2)
C1 C6 C9 110.3(2)
C1 C6 C7 107.8(2)
C9 C6 C7 110.1(2)
C1 C6 C8 110.12(19)
C9 C6 C8 109.0(2)
C7 C6 C8 109.6(2)
C6 C7 H7A 109.5
C6 C7 H7B 109.5
H7A C7 H7B 109.5
C6 C7 H7C 109.5
H7A C7 H7C 109.5
H7B C7 H7C 109.5
C6 C8 H8A 109.5
C6 C8 H8B 109.5
H8A C8 H8B 109.5
C6 C8 H8C 109.5
H8A C8 H8C 109.5
H8B C8 H8C 109.5
C6 C9 H9A 109.5
C6 C9 H9B 109.5
H9A C9 H9B 109.5
C6 C9 H9C 109.5
H9A C9 H9C 109.5
H9B C9 H9C 109.5
C5 C10 C11 111.0(2)
C5 C10 C13 108.5(2)
C11 C10 C13 109.9(2)
C5 C10 C12 109.42(19)
C11 C10 C12 109.7(2)
C13 C10 C12 108.2(2)
C10 C11 H11A 109.5
C10 C11 H11B 109.5
H11A C11 H11B 109.5
C10 C11 H11C 109.5
H11A C11 H11C 109.5
H11B C11 H11C 109.5
C10 C12 H12A 109.5
C10 C12 H12B 109.5
H12A C12 H12B 109.5
C10 C12 H12C 109.5
H12A C12 H12C 109.5
H12B C12 H12C 109.5
C10 C13 H13A 109.5
C10 C13 H13B 109.5
H13A C13 H13B 109.5
C10 C13 H13C 109.5
H13A C13 H13C 109.5
H13B C13 H13C 109.5
C3 C14 C15 129.7(2)
C3 C14 H14 115.2
C15 C14 H14 115.2
C16 C15 C14 120.2(2)
C16 C15 C21 118.1(2)
C14 C15 C21 121.7(2)
C17 C16 C15 121.8(2)
C17 C16 H16 119.1
C15 C16 H16 119.1
C16 C17 C18 128.9(2)
C16 C17 H17 115.5
C18 C17 H17 115.5
C17 C18 C19 120.9(2)
C17 C18 C29 116.6(2)
C19 C18 C29 122.4(2)
C20 C19 C18 126.1(2)
C20 C19 C30 116.0(2)
C18 C19 C30 117.8(2)
C19 C20 C36 125.4(2)
C19 C20 C37 120.7(2)
C36 C20 C37 113.9(2)
C26 C21 C22 117.8(2)
C26 C21 C15 121.5(2)
C22 C21 C15 120.7(2)
C23 C22 C21 121.5(2)
C23 C22 H22 119.2
C21 C22 H22 119.2
C22 C23 C24 121.1(2)
C22 C23 H23 119.4
C24 C23 H23 119.4
N1 C24 C25 121.8(2)
N1 C24 C23 121.2(2)
C25 C24 C23 117.0(2)
C26 C25 C24 121.5(2)
C26 C25 H25 119.2
C24 C25 H25 119.2
C25 C26 C21 121.0(2)
C25 C26 H26 119.5
C21 C26 H26 119.5
C24 N1 C27 119.0(2)
C24 N1 C28 119.7(2)
C27 N1 C28 117.7(2)
N1 C27 H27A 109.5
N1 C27 H27B 109.5
H27A C27 H27B 109.5
N1 C27 H27C 109.5
H27A C27 H27C 109.5
H27B C27 H27C 109.5
N1 C28 H28A 109.5
N1 C28 H28B 109.5
H28A C28 H28B 109.5
N1 C28 H28C 109.5
H28A C28 H28C 109.5
H28B C28 H28C 109.5
N2 C29 C18 176.1(3)
C35 C30 C31 119.2(2)
C35 C30 C19 120.8(2)
C31 C30 C19 119.9(2)
C32 C31 C30 120.5(2)
C32 C31 H31 119.8
C30 C31 H31 119.8
C31 C32 C33 120.0(2)
C31 C32 H32 120.0
C33 C32 H32 120.0
C34 C33 C32 120.3(2)
C34 C33 H33 119.9
C32 C33 H33 119.9
C33 C34 C35 119.9(2)
C33 C34 H34 120.1
C35 C34 H34 120.1
C30 C35 C34 120.1(2)
C30 C35 H35 119.9
C34 C35 H35 119.9
N3 C36 C20 176.7(3)
N4 C37 C20 178.8(3)

loop_
_geom_bond_atom_site_label_1
_geom_bond_atom_site_label_2
_geom_bond_distance
O1 C1 1.357(2)
O1 C5 1.361(2)
C1 C2 1.343(3)
C1 C6 1.502(3)
C2 C3 1.428(3)
C2 H2 0.9500
C3 C14 1.395(3)
C3 C4 1.429(3)
C4 C5 1.343(3)
C4 H4 0.9500
C5 C10 1.507(3)
C6 C9 1.524(3)
C6 C7 1.526(3)
C6 C8 1.529(3)
C7 H7A 0.9800
C7 H7B 0.9800
C7 H7C 0.9800
C8 H8A 0.9800
C8 H8B 0.9800
C8 H8C 0.9800
C9 H9A 0.9800
C9 H9B 0.9800
C9 H9C 0.9800
C10 C11 1.525(3)
C10 C13 1.525(3)
C10 C12 1.529(3)
C11 H11A 0.9800
C11 H11B 0.9800
C11 H11C 0.9800
C12 H12A 0.9800
C12 H12B 0.9800
C12 H12C 0.9800
C13 H13A 0.9800
C13 H13B 0.9800
C13 H13C 0.9800
C14 C15 1.401(3)
C14 H14 0.9500
C15 C16 1.401(3)
C15 C21 1.485(3)
C16 C17 1.377(3)
C16 H16 0.9500
C17 C18 1.403(3)
C17 H17 0.9500
C18 C19 1.419(3)
C18 C29 1.442(3)
C19 C20 1.378(3)
C19 C30 1.493(3)
C20 C36 1.430(3)
C20 C37 1.438(3)
C21 C26 1.385(3)
C21 C22 1.391(3)
C22 C23 1.372(3)
C22 H22 0.9500
C23 C24 1.400(3)
C23 H23 0.9500
C24 N1 1.381(3)
C24 C25 1.399(3)
C25 C26 1.379(3)
C25 H25 0.9500
C26 H26 0.9500
N1 C27 1.443(3)
N1 C28 1.447(3)
C27 H27A 0.9800
C27 H27B 0.9800
C27 H27C 0.9800
C28 H28A 0.9800
C28 H28B 0.9800
C28 H28C 0.9800
C29 N2 1.141(3)
C30 C35 1.385(3)
C30 C31 1.389(3)
C31 C32 1.375(3)
C31 H31 0.9500
C32 C33 1.378(3)
C32 H32 0.9500
C33 C34 1.377(3)
C33 H33 0.9500
C34 C35 1.387(3)
C34 H34 0.9500
C35 H35 0.9500
C36 N3 1.151(3)
C37 N4 1.142(3)

loop_
_geom_torsion_atom_site_label_1
_geom_torsion_atom_site_label_2
_geom_torsion_atom_site_label_3
_geom_torsion_atom_site_label_4
_geom_torsion
C5 O1 C1 C2 0.5(3)
C5 O1 C1 C6 -176.46(19)
O1 C1 C2 C3 0.7(4)
C6 C1 C2 C3 177.1(2)
C1 C2 C3 C14 -177.1(2)
C1 C2 C3 C4 -0.8(3)
C14 C3 C4 C5 175.8(2)
C2 C3 C4 C5 -0.1(3)
C3 C4 C5 O1 1.2(3)
C3 C4 C5 C10 -179.4(2)
C1 O1 C5 C4 -1.4(3)
C1 O1 C5 C10 179.08(19)
C2 C1 C6 C9 20.0(4)
O1 C1 C6 C9 -163.4(2)
C2 C1 C6 C7 -100.2(3)
O1 C1 C6 C7 76.4(2)
C2 C1 C6 C8 140.4(3)
O1 C1 C6 C8 -43.0(3)
C4 C5 C10 C11 13.1(3)
O1 C5 C10 C11 -167.47(19)
C4 C5 C10 C13 -107.9(3)
O1 C5 C10 C13 71.6(2)
C4 C5 C10 C12 134.2(3)
O1 C5 C10 C12 -46.3(3)
C2 C3 C14 C15 179.3(2)
C4 C3 C14 C15 3.7(4)
C3 C14 C15 C16 -171.1(2)
C3 C14 C15 C21 8.3(4)
C14 C15 C16 C17 -175.2(2)
C21 C15 C16 C17 5.4(3)
C15 C16 C17 C18 -179.5(2)
C16 C17 C18 C19 179.5(2)
C16 C17 C18 C29 0.7(4)
C17 C18 C19 C20 168.6(2)
C29 C18 C19 C20 -12.7(4)
C17 C18 C19 C30 -13.5(3)
C29 C18 C19 C30 165.2(2)
C18 C19 C20 C36 -5.7(4)
C30 C19 C20 C36 176.4(2)
C18 C19 C20 C37 173.1(2)
C30 C19 C20 C37 -4.9(3)
C16 C15 C21 C26 -101.1(3)
C14 C15 C21 C26 79.5(3)
C16 C15 C21 C22 79.1(3)
C14 C15 C21 C22 -100.3(3)
C26 C21 C22 C23 -2.3(3)
C15 C21 C22 C23 177.6(2)
C21 C22 C23 C24 1.9(4)
C22 C23 C24 N1 180.0(2)
C22 C23 C24 C25 0.0(4)
N1 C24 C25 C26 178.7(2)
C23 C24 C25 C26 -1.3(4)
C24 C25 C26 C21 0.9(4)
C22 C21 C26 C25 0.9(3)
C15 C21 C26 C25 -178.9(2)
C25 C24 N1 C27 -162.9(2)
C23 C24 N1 C27 17.1(4)
C25 C24 N1 C28 -4.8(4)
C23 C24 N1 C28 175.2(2)
C20 C19 C30 C35 -63.8(3)
C18 C19 C30 C35 118.0(3)
C20 C19 C30 C31 115.4(3)
C18 C19 C30 C31 -62.7(3)
C35 C30 C31 C32 1.3(4)
C19 C30 C31 C32 -178.0(2)
C30 C31 C32 C33 -1.6(4)
C31 C32 C33 C34 0.3(4)
C32 C33 C34 C35 1.2(4)
C31 C30 C35 C34 0.2(4)
C19 C30 C35 C34 179.4(2)
C33 C34 C35 C30 -1.4(4)
